data_7007970
loop_
_publ_author_name
'Hill, Michael S.'
'Hitchcock, Peter B.'
'Pongtavornpinyo, Ruti'

_publ_section_title
;
 Neutral carbene analogues of the heaviest Group 13 elements:
 consideration of electronic and steric effects on structure and
 stability.
;
_journal_issue 2
_journal_name_full 'Dalton transactions (Cambridge, England : 2003)'
_journal_page_first 273
_journal_page_last 277
_journal_paper_doi 10.1039/b414462g
_journal_year 2005
_chemical_compound_source 'synthesis as described'
_chemical_formula_moiety 'C29 H41 N2 Tl1'
_chemical_formula_sum 'C29 H41 N2 Tl'
_chemical_formula_weight 622.01
_chemical_name_systematic
;
?
;
_space_group_IT_number 14
_symmetry_cell_setting monoclinic
_symmetry_Int_Tables_number 14
_symmetry_space_group_name_Hall '-P 2yn'
_symmetry_space_group_name_H-M 'P 1 21/n 1'
_atom_sites_solution_hydrogens geom
_atom_sites_solution_primary direct
_atom_sites_solution_secondary difmap
_audit_conform_dict_location ftp://ftp.iucr.org/pub/cif_core.dic
_audit_conform_dict_name cif_core.dic
_audit_conform_dict_version 2.2
_audit_creation_date 2004-08-13T14:19:33-00:00
_audit_creation_method 'WinGX routine CIF_UPDATE'
_cell_angle_alpha 90
_cell_angle_beta 102.355(1)
_cell_angle_gamma 90
_cell_formula_units_Z 4
_cell_length_a 12.8500(3)
_cell_length_b 17.4867(5)
_cell_length_c 12.8901(2)
_cell_measurement_reflns_used 24159
_cell_measurement_temperature 173(2)
_cell_measurement_theta_max 25.028
_cell_measurement_theta_min 3.705
_cell_measurement_wavelength 0.71073
_cell_volume 2829.38(11)
_computing_cell_refinement 'HKL Scalepack (Otwinowski & Minor 1997)'
_computing_data_collection 'Collect (Nonius BV, 1997-2000)'
_computing_data_reduction 'HKL Denzo and Scalepack (Otwinowski & Minor 1997)'
_computing_molecular_graphics 'Ortep-3 for Windows (Farrugia, 1997)'
_computing_publication_material 'WinGX publication routines (Farrugia, 1999)'
_computing_structure_refinement 'SHELXL-97 (Sheldrick, 1997)'
_computing_structure_solution 'SHELXS-97 (Sheldrick, 1997)'
_diffrn_ambient_temperature 173(2)
_diffrn_detector 'CCD plate'
_diffrn_measured_fraction_theta_full 0.994
_diffrn_measured_fraction_theta_max 0.994
_diffrn_measurement_device '95mm CCD camera on \k-goniostat'
_diffrn_measurement_device_type KappaCCD
_diffrn_measurement_method 'CCD rotation images, thick slices'
_diffrn_orient_matrix_type 'by Nonius Collect from scalepack cell'
_diffrn_orient_matrix_UB_11 0.324948E-1
_diffrn_orient_matrix_UB_12 -0.199777E-1
_diffrn_orient_matrix_UB_13 0.723735E-1
_diffrn_orient_matrix_UB_21 -0.68957E-1
_diffrn_orient_matrix_UB_22 0.83512E-2
_diffrn_orient_matrix_UB_23 0.224523E-1
_diffrn_orient_matrix_UB_31 -0.231453E-1
_diffrn_orient_matrix_UB_32 -0.529285E-1
_diffrn_orient_matrix_UB_33 -0.237746E-1
_diffrn_radiation_monochromator graphite
_diffrn_radiation_probe x-ray
_diffrn_radiation_type MoK\a
_diffrn_radiation_wavelength 0.71073
_diffrn_reflns_av_R_equivalents 0.0699
_diffrn_reflns_av_unetI/netI 0.037
_diffrn_reflns_limit_h_max 15
_diffrn_reflns_limit_h_min -15
_diffrn_reflns_limit_k_max 20
_diffrn_reflns_limit_k_min -20
_diffrn_reflns_limit_l_max 14
_diffrn_reflns_limit_l_min -15
_diffrn_reflns_number 38836
_diffrn_reflns_theta_full 25.03
_diffrn_reflns_theta_max 25.03
_diffrn_reflns_theta_min 3.85
_diffrn_source 'Enraf Nonius FR590'
_exptl_absorpt_coefficient_mu 5.725
_exptl_absorpt_correction_T_max 0.44
_exptl_absorpt_correction_T_min 0.3408
_exptl_absorpt_correction_type multi-scan
_exptl_absorpt_process_details
;
[c.f. r.h. blessing, acta cryst. (1995), a51, 33-38]
;
_exptl_crystal_colour colourless
_exptl_crystal_density_diffrn 1.46
_exptl_crystal_density_method 'not measured'
_exptl_crystal_description prism
_exptl_crystal_F_000 1240
_exptl_crystal_size_max 0.25
_exptl_crystal_size_mid 0.15
_exptl_crystal_size_min 0.1
_refine_diff_density_max 2.694
_refine_diff_density_min -2.468
_refine_diff_density_rms 0.115
_refine_ls_extinction_method none
_refine_ls_goodness_of_fit_ref 1.048
_refine_ls_hydrogen_treatment riding
_refine_ls_matrix_type full
_refine_ls_number_parameters 291
_refine_ls_number_reflns 4975
_refine_ls_number_restraints 0
_refine_ls_restrained_S_all 1.048
_refine_ls_R_factor_all 0.0601
_refine_ls_R_factor_gt 0.0438
_refine_ls_shift/su_max 0
_refine_ls_shift/su_mean 0
_refine_ls_structure_factor_coef Fsqd
_refine_ls_weighting_details 'calc w=1/[\s^2^(Fo^2^)+(0.0143P)^2^+17.6625P] where P=(Fo^2^+2Fc^2^)/3'
_refine_ls_weighting_scheme calc
_refine_ls_wR_factor_gt 0.0807
_refine_ls_wR_factor_ref 0.0868
_reflns_number_gt 4093
_reflns_number_total 4975
_reflns_threshold_expression >2sigma(I)
_cod_data_source_file b414462g.txt
_cod_data_source_block (5)-aug504
_cod_original_sg_symbol_H-M P2(1)/n
_cod_original_formula_sum 'C29 H41 N2 Tl1'
_cod_database_code 7007970

loop_
_symmetry_equiv_pos_as_xyz
'x, y, z'
'-x+1/2, y+1/2, -z+1/2'
'-x, -y, -z'
'x-1/2, -y-1/2, z-1/2'

loop_
_atom_site_label
_atom_site_type_symbol
_atom_site_fract_x
_atom_site_fract_y
_atom_site_fract_z
_atom_site_U_iso_or_equiv
_atom_site_adp_type
_atom_site_occupancy
_atom_site_symmetry_multiplicity
_atom_site_calc_flag
_atom_site_refinement_flags
_atom_site_disorder_assembly
_atom_site_disorder_group
Tl Tl -0.00518(2) 0.067681(19) 0.87836(2) 0.05550(12) Uani 1 1 d . . .
N1 N -0.1858(3) 0.0448(3) 0.7800(4) 0.0262(10) Uani 1 1 d . . .
N2 N -0.0159(3) 0.1418(3) 0.7195(3) 0.0262(10) Uani 1 1 d . . .
C1 C -0.2388(4) 0.0717(3) 0.6891(4) 0.0289(12) Uani 1 1 d . . .
C2 C -0.1971(4) 0.1232(3) 0.6246(4) 0.0286(13) Uani 1 1 d . . .
H2 H -0.2467 0.1401 0.5634 0.034 Uiso 1 1 calc R . .
C3 C -0.0943(4) 0.1537(3) 0.6358(4) 0.0257(12) Uani 1 1 d . . .
C4 C -0.3537(5) 0.0468(4) 0.6470(5) 0.0437(17) Uani 1 1 d . . .
H4A H -0.3552 -0.0074 0.6273 0.066 Uiso 1 1 calc R . .
H4B H -0.385 0.0774 0.5844 0.066 Uiso 1 1 calc R . .
H4C H -0.3947 0.0543 0.7021 0.066 Uiso 1 1 calc R . .
C5 C -0.0744(5) 0.2024(4) 0.5450(5) 0.0378(15) Uani 1 1 d . . .
H5A H -0.0473 0.2525 0.5721 0.057 Uiso 1 1 calc R . .
H5B H -0.1411 0.2089 0.4924 0.057 Uiso 1 1 calc R . .
H5C H -0.0217 0.1772 0.5117 0.057 Uiso 1 1 calc R . .
C6 C -0.2333(4) -0.0064(3) 0.8433(4) 0.0258(12) Uani 1 1 d . . .
C7 C -0.2875(4) 0.0237(3) 0.9181(5) 0.0300(13) Uani 1 1 d . . .
C8 C -0.3183(5) -0.0261(4) 0.9904(5) 0.0383(15) Uani 1 1 d . . .
H8 H -0.3544 -0.0066 1.0419 0.046 Uiso 1 1 calc R . .
C9 C -0.2974(5) -0.1028(4) 0.9884(5) 0.0407(16) Uani 1 1 d . . .
H9 H -0.3172 -0.1358 1.0394 0.049 Uiso 1 1 calc R . .
C10 C -0.2475(5) -0.1324(4) 0.9125(5) 0.0353(14) Uani 1 1 d . . .
H10 H -0.2352 -0.1859 0.9108 0.042 Uiso 1 1 calc R . .
C11 C -0.2150(4) -0.0856(3) 0.8388(4) 0.0286(13) Uani 1 1 d . . .
C12 C -0.3122(5) 0.1085(4) 0.9223(5) 0.0390(15) Uani 1 1 d . . .
H12 H -0.2925 0.1332 0.8592 0.047 Uiso 1 1 calc R . .
C13 C -0.2450(7) 0.1453(4) 1.0211(6) 0.067(2) Uani 1 1 d . . .
H13A H -0.2622 0.1999 1.022 0.1 Uiso 1 1 calc R . .
H13B H -0.1693 0.1392 1.0205 0.1 Uiso 1 1 calc R . .
H13C H -0.2602 0.1206 1.0845 0.1 Uiso 1 1 calc R . .
C14 C -0.4310(6) 0.1239(5) 0.9158(8) 0.072(3) Uani 1 1 d . . .
H14A H -0.4431 0.1792 0.9181 0.108 Uiso 1 1 calc R . .
H14B H -0.4531 0.0993 0.976 0.108 Uiso 1 1 calc R . .
H14C H -0.4727 0.103 0.8492 0.108 Uiso 1 1 calc R . .
C15 C -0.1605(5) -0.1192(4) 0.7558(5) 0.0360(14) Uani 1 1 d . . .
H15 H -0.1508 -0.077 0.7064 0.043 Uiso 1 1 calc R . .
C16 C -0.2282(6) -0.1807(5) 0.6898(6) 0.066(2) Uani 1 1 d . . .
H16A H -0.1907 -0.2007 0.6369 0.099 Uiso 1 1 calc R . .
H16B H -0.2964 -0.1586 0.6536 0.099 Uiso 1 1 calc R . .
H16C H -0.2411 -0.2223 0.7364 0.099 Uiso 1 1 calc R . .
C17 C -0.0507(6) -0.1508(6) 0.8047(7) 0.083(3) Uani 1 1 d . . .
H17A H -0.018 -0.1714 0.7485 0.125 Uiso 1 1 calc R . .
H17B H -0.0574 -0.1916 0.855 0.125 Uiso 1 1 calc R . .
H17C H -0.0059 -0.1097 0.8421 0.125 Uiso 1 1 calc R . .
C18 C 0.0876(4) 0.1739(3) 0.7232(4) 0.0249(12) Uani 1 1 d . . .
C19 C 0.1119(4) 0.2461(3) 0.7691(5) 0.0314(13) Uani 1 1 d . . .
C20 C 0.2171(5) 0.2724(4) 0.7840(5) 0.0424(16) Uani 1 1 d . . .
H20 H 0.2353 0.3211 0.8154 0.051 Uiso 1 1 calc R . .
C21 C 0.2942(5) 0.2284(4) 0.7537(6) 0.0481(18) Uani 1 1 d . . .
H21 H 0.3655 0.2465 0.7655 0.058 Uiso 1 1 calc R . .
C22 C 0.2690(5) 0.1584(4) 0.7065(5) 0.0448(17) Uani 1 1 d . . .
H22 H 0.3229 0.129 0.685 0.054 Uiso 1 1 calc R . .
C23 C 0.1648(5) 0.1299(3) 0.6896(5) 0.0336(14) Uani 1 1 d . . .
C24 C 0.0276(5) 0.2950(4) 0.8036(5) 0.0442(16) Uani 1 1 d . . .
H24 H -0.0431 0.2742 0.7663 0.053 Uiso 1 1 calc R . .
C25 C 0.0328(7) 0.2864(6) 0.9232(6) 0.083(3) Uani 1 1 d . . .
H25A H -0.0225 0.3181 0.9435 0.124 Uiso 1 1 calc R . .
H25B H 0.103 0.3029 0.963 0.124 Uiso 1 1 calc R . .
H25C H 0.0213 0.2327 0.9396 0.124 Uiso 1 1 calc R . .
C26 C 0.0309(7) 0.3780(4) 0.7698(10) 0.102(4) Uani 1 1 d . . .
H26A H -0.0252 0.4067 0.7936 0.154 Uiso 1 1 calc R . .
H26B H 0.0195 0.3808 0.6923 0.154 Uiso 1 1 calc R . .
H26C H 0.1005 0.3999 0.8019 0.154 Uiso 1 1 calc R . .
C27 C 0.1373(6) 0.0534(4) 0.6357(5) 0.0484(18) Uani 1 1 d . . .
H27 H 0.0586 0.0465 0.6268 0.058 Uiso 1 1 calc R . .
C28 C 0.1898(8) -0.0122(5) 0.7040(9) 0.093(3) Uani 1 1 d . . .
H28A H 0.1697 -0.0606 0.6669 0.14 Uiso 1 1 calc R . .
H28B H 0.1664 -0.0122 0.7715 0.14 Uiso 1 1 calc R . .
H28C H 0.2674 -0.0061 0.7177 0.14 Uiso 1 1 calc R . .
C29 C 0.1608(10) 0.0521(6) 0.5249(8) 0.110(4) Uani 1 1 d . . .
H29A H 0.1415 0.002 0.4923 0.165 Uiso 1 1 calc R . .
H29B H 0.2369 0.0614 0.5298 0.165 Uiso 1 1 calc R . .
H29C H 0.1191 0.092 0.4813 0.165 Uiso 1 1 calc R . .

loop_
_atom_site_aniso_label
_atom_site_aniso_U_11
_atom_site_aniso_U_22
_atom_site_aniso_U_33
_atom_site_aniso_U_23
_atom_site_aniso_U_13
_atom_site_aniso_U_12
Tl 0.03764(15) 0.0887(2) 0.03408(15) 0.02638(15) -0.00588(10) -0.02673(15)
N1 0.020(2) 0.029(3) 0.030(3) 0.001(2) 0.007(2) -0.0030(19)
N2 0.023(2) 0.030(3) 0.026(2) -0.001(2) 0.005(2) -0.002(2)
C1 0.027(3) 0.029(3) 0.030(3) -0.003(3) 0.003(2) 0.002(3)
C2 0.028(3) 0.030(3) 0.024(3) 0.005(2) -0.003(2) 0.000(2)
C3 0.028(3) 0.023(3) 0.027(3) -0.001(2) 0.006(2) 0.002(2)
C4 0.027(3) 0.053(5) 0.047(4) 0.011(3) -0.001(3) -0.010(3)
C5 0.039(3) 0.038(4) 0.034(3) 0.014(3) 0.002(3) -0.003(3)
C6 0.020(3) 0.030(3) 0.026(3) -0.001(2) 0.002(2) -0.004(2)
C7 0.024(3) 0.030(3) 0.038(3) -0.005(3) 0.010(3) -0.005(2)
C8 0.040(4) 0.040(4) 0.040(4) -0.005(3) 0.018(3) -0.011(3)
C9 0.046(4) 0.039(4) 0.041(4) 0.002(3) 0.018(3) -0.015(3)
C10 0.040(3) 0.030(4) 0.037(3) 0.000(3) 0.010(3) -0.004(3)
C11 0.023(3) 0.033(4) 0.029(3) -0.002(3) 0.003(2) -0.002(2)
C12 0.041(4) 0.039(4) 0.040(4) -0.003(3) 0.016(3) -0.004(3)
C13 0.100(7) 0.030(4) 0.062(5) -0.006(4) 0.000(5) -0.002(4)
C14 0.055(5) 0.060(6) 0.111(7) 0.000(5) 0.039(5) 0.017(4)
C15 0.035(3) 0.033(4) 0.040(4) -0.005(3) 0.009(3) 0.002(3)
C16 0.073(5) 0.067(6) 0.063(5) -0.033(4) 0.023(4) -0.017(4)
C17 0.054(5) 0.128(9) 0.068(6) -0.011(6) 0.013(4) 0.042(5)
C18 0.025(3) 0.026(3) 0.025(3) 0.009(2) 0.007(2) 0.000(2)
C19 0.030(3) 0.027(3) 0.034(3) 0.004(3) 0.002(3) -0.003(3)
C20 0.032(3) 0.036(4) 0.054(4) 0.013(3) -0.003(3) -0.009(3)
C21 0.024(3) 0.058(5) 0.062(5) 0.022(4) 0.007(3) -0.001(3)
C22 0.034(4) 0.056(5) 0.048(4) 0.017(4) 0.019(3) 0.011(3)
C23 0.036(3) 0.037(4) 0.030(3) 0.009(3) 0.010(3) 0.005(3)
C24 0.036(4) 0.035(4) 0.058(4) -0.015(3) 0.003(3) 0.004(3)
C25 0.056(5) 0.127(9) 0.062(5) -0.041(6) 0.005(4) 0.016(5)
C26 0.066(6) 0.032(5) 0.211(13) -0.001(6) 0.035(7) 0.014(4)
C27 0.051(4) 0.043(5) 0.053(4) -0.006(3) 0.014(3) 0.012(3)
C28 0.112(8) 0.037(5) 0.120(9) -0.004(5) -0.002(7) 0.021(5)
C29 0.167(11) 0.107(9) 0.072(7) -0.036(6) 0.060(7) 0.002(8)

loop_
_atom_type_symbol
_atom_type_description
_atom_type_scat_dispersion_real
_atom_type_scat_dispersion_imag
_atom_type_scat_source
C C 0.0033 0.0016 'International Tables Vol C Tables 4.2.6.8 and 6.1.1.4'
H H 0 0 'International Tables Vol C Tables 4.2.6.8 and 6.1.1.4'
N N 0.0061 0.0033 'International Tables Vol C Tables 4.2.6.8 and 6.1.1.4'
Tl Tl -2.8358 9.6688 'International Tables Vol C Tables 4.2.6.8 and 6.1.1.4'

loop_
_geom_angle_atom_site_label_1
_geom_angle_atom_site_label_2
_geom_angle_atom_site_label_3
_geom_angle
_geom_angle_site_symmetry_1
_geom_angle_site_symmetry_3
_geom_angle_publ_flag
N2 Tl N1 76.67(15) . . ?
C1 N1 C6 122.0(4) . . ?
C1 N1 Tl 131.7(4) . . ?
C6 N1 Tl 106.4(3) . . ?
C3 N2 C18 120.3(4) . . ?
C3 N2 Tl 132.3(4) . . ?
C18 N2 Tl 107.4(3) . . ?
N1 C1 C2 124.5(5) . . ?
N1 C1 C4 119.7(5) . . ?
C2 C1 C4 115.8(5) . . ?
C3 C2 C1 130.7(5) . . ?
N2 C3 C2 124.0(5) . . ?
N2 C3 C5 119.5(5) . . ?
C2 C3 C5 116.5(5) . . ?
C7 C6 C11 120.5(5) . . ?
C7 C6 N1 119.4(5) . . ?
C11 C6 N1 119.8(5) . . ?
C8 C7 C6 118.6(5) . . ?
C8 C7 C12 119.7(5) . . ?
C6 C7 C12 121.7(5) . . ?
C9 C8 C7 120.9(6) . . ?
C8 C9 C10 120.3(6) . . ?
C9 C10 C11 121.2(6) . . ?
C10 C11 C6 118.4(5) . . ?
C10 C11 C15 120.5(5) . . ?
C6 C11 C15 121.1(5) . . ?
C7 C12 C13 110.9(6) . . ?
C7 C12 C14 112.4(5) . . ?
C13 C12 C14 110.6(6) . . ?
C11 C15 C17 112.0(5) . . ?
C11 C15 C16 111.9(5) . . ?
C17 C15 C16 110.1(6) . . ?
C23 C18 C19 121.3(5) . . ?
C23 C18 N2 119.3(5) . . ?
C19 C18 N2 119.2(5) . . ?
C18 C19 C20 118.3(6) . . ?
C18 C19 C24 121.5(5) . . ?
C20 C19 C24 120.2(6) . . ?
C21 C20 C19 120.7(6) . . ?
C22 C21 C20 120.5(6) . . ?
C21 C22 C23 120.8(6) . . ?
C18 C23 C22 118.4(6) . . ?
C18 C23 C27 121.2(5) . . ?
C22 C23 C27 120.5(6) . . ?
C26 C24 C19 112.8(6) . . ?
C26 C24 C25 112.5(7) . . ?
C19 C24 C25 111.0(6) . . ?
C28 C27 C23 111.8(6) . . ?
C28 C27 C29 112.4(7) . . ?
C23 C27 C29 111.7(7) . . ?

loop_
_geom_bond_atom_site_label_1
_geom_bond_atom_site_label_2
_geom_bond_distance
_geom_bond_site_symmetry_2
_geom_bond_publ_flag
Tl N2 2.403(4) . ?
Tl N1 2.428(4) . ?
N1 C1 1.310(7) . ?
N1 C6 1.433(7) . ?
N2 C3 1.325(7) . ?
N2 C18 1.435(7) . ?
C1 C2 1.408(8) . ?
C1 C4 1.523(8) . ?
C2 C3 1.402(7) . ?
C3 C5 1.513(8) . ?
C6 C7 1.407(8) . ?
C6 C11 1.408(8) . ?
C7 C8 1.393(8) . ?
C7 C12 1.520(8) . ?
C8 C9 1.370(9) . ?
C9 C10 1.380(9) . ?
C10 C11 1.385(8) . ?
C11 C15 1.518(8) . ?
C12 C13 1.521(9) . ?
C12 C14 1.535(9) . ?
C15 C17 1.521(9) . ?
C15 C16 1.523(9) . ?
C18 C23 1.395(8) . ?
C18 C19 1.401(8) . ?
C19 C20 1.401(8) . ?
C19 C24 1.519(8) . ?
C20 C21 1.376(9) . ?
C21 C22 1.374(10) . ?
C22 C23 1.401(9) . ?
C23 C27 1.515(9) . ?
C24 C26 1.518(10) . ?
C24 C25 1.537(10) . ?
C27 C28 1.514(10) . ?
C27 C29 1.522(11) . ?
